data_7124596
loop_
_publ_author_name
'McCarty, Zachary R.'
'Lastovickova, Dominika N.'
'Bielawski, Christopher W.'

_publ_section_title
;
 A cyclic (alkyl)(amido)carbene: synthesis, study and utility as a
 desulfurization reagent.
;
_journal_issue 31
_journal_name_full 'Chemical communications (Cambridge, England)'
_journal_page_first 5447
_journal_page_last 5450
_journal_paper_doi 10.1039/c6cc01376g
_journal_volume 52
_journal_year 2016
_chemical_formula_moiety 'C21 H31 N O'
_chemical_formula_sum 'C21 H31 N O'
_chemical_formula_weight 313.47
_chemical_name_common 6MACdippCHinsertion
_space_group_crystal_system monoclinic
_space_group_IT_number 14
_space_group_name_Hall '-P 2ybc'
_space_group_name_H-M_alt 'P 1 21/c 1'
_atom_sites_solution_hydrogens geom
_audit_creation_method SHELXL-2014
_cell_angle_alpha 90
_cell_angle_beta 92.232(3)
_cell_angle_gamma 90
_cell_formula_units_Z 4
_cell_length_a 8.9044(5)
_cell_length_b 11.5431(6)
_cell_length_c 17.7710(8)
_cell_measurement_temperature 120(2)
_cell_volume 1825.20(16)
_computing_cell_refinement 'Collect Software (Nonius B. V., 1998)'
_computing_data_collection 'Collect Software (Nonius B. V., 1998)'
_computing_data_reduction 'DENZO and Scalepack (Otwinski and Minor, 1997)'
_computing_structure_refinement 'SHELXL-2014 (Sheldrick, 2014)'
_diffrn_ambient_temperature 120(2)
_diffrn_measured_fraction_theta_full 0.970
_diffrn_measured_fraction_theta_max 0.999
_diffrn_measurement_device_type 'Nonius Kappa CCD with Bruker AXS Apex II detector'
_diffrn_measurement_method 'phi and omega scans'
_diffrn_radiation_type MoK\a
_diffrn_radiation_wavelength 0.71073
_diffrn_reflns_av_R_equivalents 0.0487
_diffrn_reflns_av_unetI/netI 0.0149
_diffrn_reflns_Laue_measured_fraction_full 0.970
_diffrn_reflns_Laue_measured_fraction_max 0.999
_diffrn_reflns_limit_h_max 10
_diffrn_reflns_limit_h_min -10
_diffrn_reflns_limit_k_max 13
_diffrn_reflns_limit_k_min -13
_diffrn_reflns_limit_l_max 20
_diffrn_reflns_limit_l_min -21
_diffrn_reflns_number 70507
_diffrn_reflns_point_group_measured_fraction_full 0.970
_diffrn_reflns_point_group_measured_fraction_max 0.999
_diffrn_reflns_theta_full 25.242
_diffrn_reflns_theta_max 24.999
_diffrn_reflns_theta_min 2.294
_exptl_absorpt_coefficient_mu 0.069
_exptl_absorpt_correction_type multi-scan
_exptl_absorpt_process_details
;
SADABS. Apex II release 2010. Bruker AXS, Inc.
;
_exptl_crystal_colour colorless
_exptl_crystal_density_diffrn 1.141
_exptl_crystal_description plate
_exptl_crystal_F_000 688
_exptl_crystal_size_max 0.23
_exptl_crystal_size_mid 0.18
_exptl_crystal_size_min 0.08
_refine_diff_density_max 0.287
_refine_diff_density_min -0.219
_refine_diff_density_rms 0.052
_refine_ls_extinction_method none
_refine_ls_goodness_of_fit_ref 1.006
_refine_ls_hydrogen_treatment constr
_refine_ls_matrix_type full
_refine_ls_number_parameters 216
_refine_ls_number_reflns 3217
_refine_ls_number_restraints 0
_refine_ls_restrained_S_all 1.006
_refine_ls_R_factor_all 0.0464
_refine_ls_R_factor_gt 0.0389
_refine_ls_shift/su_max 0.000
_refine_ls_shift/su_mean 0.000
_refine_ls_structure_factor_coef Fsqd
_refine_ls_weighting_details 'w=1/[\s^2^(Fo^2^)+(0.0518P)^2^+1.2408P] where P=(Fo^2^+2Fc^2^)/3'
_refine_ls_weighting_scheme calc
_refine_ls_wR_factor_gt 0.0984
_refine_ls_wR_factor_ref 0.1093
_reflns_Friedel_coverage 0.000
_reflns_number_gt 2816
_reflns_number_total 3217
_reflns_threshold_expression 'I > 2\s(I)'
_cod_data_source_file c6cc01376g3.cif
_cod_data_source_block 6MACdippCHinsertion
_cod_original_sg_symbol_H-M 'P 21/c'
_cod_database_code 7124596
_shelx_space_group_comment
;
The symmetry employed for this shelxl refinement is uniquely defined
by the following loop, which should always be used as a source of
symmetry information in preference to the above space-group names.
They are only intended as comments.
;
_shelxl_version_number 2014-3

loop_
_space_group_symop_operation_xyz
'x, y, z'
'-x, y+1/2, -z+1/2'
'-x, -y, -z'
'x, -y-1/2, z-1/2'

loop_
_atom_site_label
_atom_site_type_symbol
_atom_site_fract_x
_atom_site_fract_y
_atom_site_fract_z
_atom_site_U_iso_or_equiv
_atom_site_adp_type
_atom_site_occupancy
_atom_site_site_symmetry_order
_atom_site_calc_flag
_atom_site_refinement_flags_posn
_atom_site_refinement_flags_adp
O1 O 0.75475(12) 0.78505(9) 0.24483(6) 0.0234(3) Uani 1 1 d . .
N1 N 0.80414(12) 0.91363(9) 0.15269(6) 0.0130(3) Uani 1 1 d . .
C2 C 0.74844(15) 0.88455(12) 0.22142(8) 0.0151(3) Uani 1 1 d . .
C3 C 0.66925(15) 0.97817(12) 0.26583(8) 0.0176(3) Uani 1 1 d . .
C10 C 0.91081(15) 0.83699(12) 0.11968(7) 0.0137(3) Uani 1 1 d . .
C5 C 0.76327(16) 1.12812(12) 0.16794(8) 0.0184(3) Uani 1 1 d . .
C15 C 1.04649(15) 0.89571(12) 0.11466(7) 0.0161(3) Uani 1 1 d . .
C11 C 0.88643(15) 0.72519(12) 0.09185(7) 0.0155(3) Uani 1 1 d . .
C4 C 0.72922(16) 1.09998(12) 0.24978(8) 0.0188(3) Uani 1 1 d . .
H4A H 0.6563 1.1558 0.2665 0.023 Uiso 1 1 calc R U
H4B H 0.8207 1.1113 0.2803 0.023 Uiso 1 1 calc R U
C1 C 0.85859(15) 1.03224(11) 0.13345(7) 0.0140(3) Uani 1 1 d . .
H1 H 0.8407 1.0395 0.0789 0.017 Uiso 1 1 calc R U
C19 C 0.73276(16) 0.66779(12) 0.09099(8) 0.0191(3) Uani 1 1 d . .
H19 H 0.6961 0.6719 0.1422 0.023 Uiso 1 1 calc R U
C12 C 1.01198(16) 0.67270(12) 0.06126(8) 0.0190(3) Uani 1 1 d . .
H12 H 1.0028 0.5976 0.0426 0.023 Uiso 1 1 calc R U
C16 C 1.03299(15) 1.01877(12) 0.14519(8) 0.0164(3) Uani 1 1 d . .
C13 C 1.14947(16) 0.72827(13) 0.05769(8) 0.0213(3) Uani 1 1 d . .
H13 H 1.2302 0.6897 0.0375 0.026 Uiso 1 1 calc R U
C8 C 0.69662(19) 0.95244(14) 0.34985(8) 0.0257(4) Uani 1 1 d . .
H8A H 0.6558 0.8778 0.3613 0.039 Uiso 1 1 calc R U
H8B H 0.6485 1.0107 0.3790 0.039 Uiso 1 1 calc R U
H8C H 0.8027 0.9527 0.3618 0.039 Uiso 1 1 calc R U
C14 C 1.16828(16) 0.84069(13) 0.08388(8) 0.0198(3) Uani 1 1 d . .
H14 H 1.2602 0.8783 0.0809 0.024 Uiso 1 1 calc R U
C17 C 1.08665(16) 1.01994(13) 0.22822(8) 0.0193(3) Uani 1 1 d . .
H17A H 1.0251 0.9688 0.2564 0.029 Uiso 1 1 calc R U
H17B H 1.0791 1.0972 0.2478 0.029 Uiso 1 1 calc R U
H17C H 1.1893 0.9946 0.2325 0.029 Uiso 1 1 calc R U
C6 C 0.61885(17) 1.13957(14) 0.11792(9) 0.0260(4) Uani 1 1 d . .
H6A H 0.5786 1.0639 0.1072 0.039 Uiso 1 1 calc R U
H6B H 0.6417 1.1773 0.0716 0.039 Uiso 1 1 calc R U
H6C H 0.5462 1.1846 0.1437 0.039 Uiso 1 1 calc R U
C9 C 0.49947(17) 0.96573(14) 0.24761(10) 0.0278(4) Uani 1 1 d . .
H9A H 0.4803 0.9743 0.1944 0.042 Uiso 1 1 calc R U
H9B H 0.4460 1.0245 0.2739 0.042 Uiso 1 1 calc R U
H9C H 0.4664 0.8907 0.2632 0.042 Uiso 1 1 calc R U
C20 C 0.73513(19) 0.54032(13) 0.06815(9) 0.0263(4) Uani 1 1 d . .
H20A H 0.7650 0.5339 0.0170 0.039 Uiso 1 1 calc R U
H20B H 0.6366 0.5078 0.0725 0.039 Uiso 1 1 calc R U
H20C H 0.8053 0.4991 0.1006 0.039 Uiso 1 1 calc R U
C7 C 0.84397(19) 1.24562(13) 0.16651(9) 0.0257(4) Uani 1 1 d . .
H7A H 0.7775 1.3052 0.1829 0.039 Uiso 1 1 calc R U
H7B H 0.8731 1.2621 0.1162 0.039 Uiso 1 1 calc R U
H7C H 0.9318 1.2431 0.1996 0.039 Uiso 1 1 calc R U
C18 C 1.12352(17) 1.10509(13) 0.09964(9) 0.0223(3) Uani 1 1 d . .
H18A H 1.2256 1.0789 0.0976 0.033 Uiso 1 1 calc R U
H18B H 1.1214 1.1798 0.1233 0.033 Uiso 1 1 calc R U
H18C H 1.0802 1.1106 0.0494 0.033 Uiso 1 1 calc R U
C21 C 0.62148(18) 0.73423(14) 0.03922(10) 0.0298(4) Uani 1 1 d . .
H21A H 0.6152 0.8131 0.0559 0.045 Uiso 1 1 calc R U
H21B H 0.5242 0.6987 0.0407 0.045 Uiso 1 1 calc R U
H21C H 0.6553 0.7326 -0.0114 0.045 Uiso 1 1 calc R U

loop_
_atom_site_aniso_label
_atom_site_aniso_U_11
_atom_site_aniso_U_22
_atom_site_aniso_U_33
_atom_site_aniso_U_23
_atom_site_aniso_U_13
_atom_site_aniso_U_12
O1 0.0357(6) 0.0166(6) 0.0183(5) 0.0026(4) 0.0062(4) 0.0020(4)
N1 0.0148(6) 0.0109(6) 0.0134(6) -0.0005(4) 0.0011(4) 0.0006(4)
C2 0.0157(7) 0.0155(7) 0.0142(7) -0.0006(5) -0.0009(5) -0.0013(5)
C3 0.0177(7) 0.0195(7) 0.0159(7) -0.0023(6) 0.0033(5) 0.0003(6)
C10 0.0155(6) 0.0148(7) 0.0107(6) 0.0021(5) 0.0009(5) 0.0037(5)
C5 0.0217(7) 0.0140(7) 0.0196(7) -0.0002(6) 0.0001(6) 0.0037(6)
C15 0.0180(7) 0.0167(7) 0.0136(7) 0.0022(5) -0.0007(5) 0.0009(5)
C11 0.0208(7) 0.0149(7) 0.0108(6) 0.0020(5) -0.0005(5) 0.0020(5)
C4 0.0213(7) 0.0168(7) 0.0183(7) -0.0042(6) 0.0019(6) 0.0034(6)
C1 0.0174(7) 0.0122(7) 0.0125(6) 0.0009(5) -0.0002(5) -0.0011(5)
C19 0.0230(7) 0.0176(7) 0.0168(7) -0.0023(6) 0.0031(6) -0.0032(6)
C12 0.0252(8) 0.0142(7) 0.0176(7) -0.0009(6) 0.0014(6) 0.0044(6)
C16 0.0168(7) 0.0150(7) 0.0175(7) 0.0003(5) 0.0010(5) -0.0003(5)
C13 0.0199(7) 0.0229(8) 0.0214(7) 0.0004(6) 0.0045(6) 0.0084(6)
C8 0.0353(9) 0.0255(8) 0.0168(7) -0.0018(6) 0.0063(6) -0.0016(7)
C14 0.0151(7) 0.0238(8) 0.0207(7) 0.0022(6) 0.0020(6) -0.0001(6)
C17 0.0175(7) 0.0186(7) 0.0217(7) 0.0003(6) -0.0027(6) -0.0024(6)
C6 0.0249(8) 0.0274(8) 0.0255(8) 0.0031(6) -0.0021(6) 0.0097(6)
C9 0.0190(7) 0.0299(9) 0.0348(9) -0.0053(7) 0.0064(6) -0.0005(7)
C20 0.0326(9) 0.0197(8) 0.0266(8) -0.0023(6) 0.0021(7) -0.0061(7)
C7 0.0337(9) 0.0141(7) 0.0296(8) -0.0003(6) 0.0042(7) 0.0031(6)
C18 0.0224(7) 0.0197(8) 0.0249(8) 0.0012(6) 0.0031(6) -0.0043(6)
C21 0.0223(8) 0.0255(8) 0.0408(10) -0.0018(7) -0.0077(7) -0.0035(7)

loop_
_atom_type_symbol
_atom_type_description
_atom_type_scat_dispersion_real
_atom_type_scat_dispersion_imag
_atom_type_scat_source
C C 0.0033 0.0016 'International Tables Vol C Tables 4.2.6.8 and 6.1.1.4'
H H 0.0000 0.0000 'International Tables Vol C Tables 4.2.6.8 and 6.1.1.4'
N N 0.0061 0.0033 'International Tables Vol C Tables 4.2.6.8 and 6.1.1.4'
O O 0.0106 0.0060 'International Tables Vol C Tables 4.2.6.8 and 6.1.1.4'

loop_
_geom_angle_atom_site_label_1
_geom_angle_atom_site_label_2
_geom_angle_atom_site_label_3
_geom_angle
C2 N1 C10 118.53(11)
C2 N1 C1 123.82(11)
C10 N1 C1 104.14(10)
O1 C2 N1 121.16(12)
O1 C2 C3 120.35(12)
N1 C2 C3 118.38(12)
C2 C3 C8 107.90(12)
C2 C3 C4 112.42(11)
C8 C3 C4 108.38(12)
C2 C3 C9 107.13(11)
C8 C3 C9 107.72(12)
C4 C3 C9 113.08(12)
C15 C10 C11 123.45(12)
C15 C10 N1 108.37(12)
C11 C10 N1 128.06(12)
C4 C5 C7 108.24(12)
C4 C5 C1 111.02(11)
C7 C5 C1 111.32(12)
C4 C5 C6 111.99(12)
C7 C5 C6 107.19(12)
C1 C5 C6 107.06(11)
C14 C15 C10 119.75(13)
C14 C15 C16 129.75(13)
C10 C15 C16 110.48(12)
C10 C11 C12 114.97(13)
C10 C11 C19 122.29(12)
C12 C11 C19 122.66(13)
C5 C4 C3 116.99(12)
C5 C4 H4A 108.1
C3 C4 H4A 108.1
C5 C4 H4B 108.1
C3 C4 H4B 108.1
H4A C4 H4B 107.3
N1 C1 C5 112.27(11)
N1 C1 C16 101.95(10)
C5 C1 C16 125.34(11)
N1 C1 H1 105.2
C5 C1 H1 105.2
C16 C1 H1 105.2
C11 C19 C20 113.65(12)
C11 C19 C21 110.42(12)
C20 C19 C21 109.77(12)
C11 C19 H19 107.6
C20 C19 H19 107.6
C21 C19 H19 107.6
C13 C12 C11 122.53(13)
C13 C12 H12 118.7
C11 C12 H12 118.7
C15 C16 C18 111.53(11)
C15 C16 C17 108.92(11)
C18 C16 C17 110.61(11)
C15 C16 C1 97.84(10)
C18 C16 C1 113.85(11)
C17 C16 C1 113.41(11)
C12 C13 C14 120.88(13)
C12 C13 H13 119.6
C14 C13 H13 119.6
C3 C8 H8A 109.5
C3 C8 H8B 109.5
H8A C8 H8B 109.5
C3 C8 H8C 109.5
H8A C8 H8C 109.5
H8B C8 H8C 109.5
C13 C14 C15 118.34(13)
C13 C14 H14 120.8
C15 C14 H14 120.8
C16 C17 H17A 109.5
C16 C17 H17B 109.5
H17A C17 H17B 109.5
C16 C17 H17C 109.5
H17A C17 H17C 109.5
H17B C17 H17C 109.5
C5 C6 H6A 109.5
C5 C6 H6B 109.5
H6A C6 H6B 109.5
C5 C6 H6C 109.5
H6A C6 H6C 109.5
H6B C6 H6C 109.5
C3 C9 H9A 109.5
C3 C9 H9B 109.5
H9A C9 H9B 109.5
C3 C9 H9C 109.5
H9A C9 H9C 109.5
H9B C9 H9C 109.5
C19 C20 H20A 109.5
C19 C20 H20B 109.5
H20A C20 H20B 109.5
C19 C20 H20C 109.5
H20A C20 H20C 109.5
H20B C20 H20C 109.5
C5 C7 H7A 109.5
C5 C7 H7B 109.5
H7A C7 H7B 109.5
C5 C7 H7C 109.5
H7A C7 H7C 109.5
H7B C7 H7C 109.5
C16 C18 H18A 109.5
C16 C18 H18B 109.5
H18A C18 H18B 109.5
C16 C18 H18C 109.5
H18A C18 H18C 109.5
H18B C18 H18C 109.5
C19 C21 H21A 109.5
C19 C21 H21B 109.5
H21A C21 H21B 109.5
C19 C21 H21C 109.5
H21A C21 H21C 109.5
H21B C21 H21C 109.5

loop_
_geom_bond_atom_site_label_1
_geom_bond_atom_site_label_2
_geom_bond_distance
O1 C2 1.2222(17)
N1 C2 1.3775(18)
N1 C10 1.4396(17)
N1 C1 1.4964(17)
C2 C3 1.5268(19)
C3 C8 1.533(2)
C3 C4 1.535(2)
C3 C9 1.540(2)
C10 C15 1.3911(19)
C10 C11 1.3960(19)
C5 C4 1.532(2)
C5 C7 1.536(2)
C5 C1 1.5367(19)
C5 C6 1.540(2)
C15 C14 1.387(2)
C15 C16 1.5269(19)
C11 C12 1.400(2)
C11 C19 1.5199(19)
C4 H4A 0.9700
C4 H4B 0.9700
C1 C16 1.5666(19)
C1 H1 0.9800
C19 C20 1.527(2)
C19 C21 1.531(2)
C19 H19 0.9800
C12 C13 1.386(2)
C12 H12 0.9300
C16 C18 1.5325(19)
C16 C17 1.5333(19)
C13 C14 1.386(2)
C13 H13 0.9300
C8 H8A 0.9600
C8 H8B 0.9600
C8 H8C 0.9600
C14 H14 0.9300
C17 H17A 0.9600
C17 H17B 0.9600
C17 H17C 0.9600
C6 H6A 0.9600
C6 H6B 0.9600
C6 H6C 0.9600
C9 H9A 0.9600
C9 H9B 0.9600
C9 H9C 0.9600
C20 H20A 0.9600
C20 H20B 0.9600
C20 H20C 0.9600
C7 H7A 0.9600
C7 H7B 0.9600
C7 H7C 0.9600
C18 H18A 0.9600
C18 H18B 0.9600
C18 H18C 0.9600
C21 H21A 0.9600
C21 H21B 0.9600
C21 H21C 0.9600
